data_7109053
loop_
_publ_author_name
'Manuel Alcarazo'
'Karin Radkowski'
'Gerlinde Mehler'
'Richard Goddard'
'Alois Furstner'

_publ_section_title
;
 Chiral heterobimetallic complexes of carbodiphosphoranes and
 phosphinidene_carbene adducts
;
_journal_name_full Chem.Commun.
_journal_page_first 3140
_journal_paper_doi 10.1039/c3cc40382c
_journal_volume 49
_journal_year 2013
_chemical_compound_source 'dichloromethane, pentane'
_chemical_formula_moiety 'C54 H44 Au N P3, F6 Sb, C H2 Cl2'
_chemical_formula_sum 'C55 H46 Au Cl2 F6 N P3 Sb'
_chemical_formula_weight 1317.45
_chemical_name_systematic
;
(diphenyl-2-pyridyl-phosphorane)(triphenylphosphorane)idene-
triphenylphosphine-gold(i) hexafluoroantimonate dichloromethane solute
;
_space_group_IT_number 2
_symmetry_cell_setting triclinic
_symmetry_Int_Tables_number 2
_symmetry_space_group_name_Hall '-P 1'
_symmetry_space_group_name_H-M 'P -1'
_atom_sites_solution_hydrogens geom
_atom_sites_solution_primary direct
_atom_sites_solution_secondary difmap
_audit_block_code RKI-RF-155-04_6945
_audit_creation_date 2012-04-21
_cell_angle_alpha 63.058(2)
_cell_angle_beta 68.541(3)
_cell_angle_gamma 83.121(3)
_cell_formula_units_Z 2
_cell_length_a 12.0585(17)
_cell_length_b 15.106(2)
_cell_length_c 16.288(2)
_cell_measurement_reflns_used 7316
_cell_measurement_temperature 100
_cell_measurement_theta_max 23.2555
_cell_measurement_theta_min 2.3006
_cell_volume 2457.8(6)
_computing_cell_refinement 'SAINT software (Bruker AXS, 2004)'
_computing_data_collection 'APEX2 (Bruker AXS, 2008)'
_computing_data_reduction 'SAINT software (Bruker AXS, 2004)'
_computing_molecular_graphics 'DIAMOND (Crystal Impact GbR, 2005)'
_computing_structure_refinement 'SHELXL-97 (G. M. Sheldrick, 2008)'
_computing_structure_solution 'SHELXS-97 (G. M. Sheldrick, 2008)'
_diffrn_ambient_temperature 100
_diffrn_detector_area_resol_mean 66.67
_diffrn_measured_fraction_theta_full 0.993
_diffrn_measured_fraction_theta_max 0.993
_diffrn_measurement_device_type 'Bruker-AXS Kappa Mach3 APEX-II'
_diffrn_measurement_method 'CCD \f- and \w-scans'
_diffrn_radiation_monochromator 'Incoatec Helios mirrors'
_diffrn_radiation_source '0.2 x 2mm^2^ focus rotating anode'
_diffrn_radiation_type Mo-K\a
_diffrn_radiation_wavelength 0.71073
_diffrn_reflns_av_R_equivalents 0.0000
_diffrn_reflns_av_sigmaI/netI 0.0531
_diffrn_reflns_limit_h_max 13
_diffrn_reflns_limit_h_min -13
_diffrn_reflns_limit_k_max 16
_diffrn_reflns_limit_k_min -16
_diffrn_reflns_limit_l_max 18
_diffrn_reflns_limit_l_min -16
_diffrn_reflns_number 7175
_diffrn_reflns_theta_full 23.44
_diffrn_reflns_theta_max 23.44
_diffrn_reflns_theta_min 1.82
_exptl_absorpt_coefficient_mu 3.800
_exptl_absorpt_correction_T_max 0.98694
_exptl_absorpt_correction_T_min 0.95624
_exptl_absorpt_correction_type gaussian
_exptl_absorpt_process_details 'SADABS (Bruker AXS, 2008)'
_exptl_crystal_colour colourless
_exptl_crystal_density_diffrn 1.780
_exptl_crystal_description plate
_exptl_crystal_F_000 1292
_exptl_crystal_size_max 0.01
_exptl_crystal_size_mid 0.01
_exptl_crystal_size_min 0.004
_refine_diff_density_max 2.368
_refine_diff_density_min -1.223
_refine_diff_density_rms 0.173
_refine_ls_extinction_method none
_refine_ls_goodness_of_fit_ref 1.835
_refine_ls_hydrogen_treatment constr
_refine_ls_matrix_type full
_refine_ls_number_parameters 620
_refine_ls_number_reflns 7175
_refine_ls_number_restraints 252
_refine_ls_restrained_S_all 1.806
_refine_ls_R_factor_all 0.0701
_refine_ls_R_factor_gt 0.0535
_refine_ls_shift/su_max 0.001
_refine_ls_shift/su_mean 0.000
_refine_ls_structure_factor_coef Fsqd
_refine_ls_weighting_details 'calc w=1/[\s^2^(Fo^2^)+(0.0000P)^2^+4.8475P] where P=(Fo^2^+2Fc^2^)/3'
_refine_ls_weighting_scheme calc
_refine_ls_wR_factor_gt 0.1004
_refine_ls_wR_factor_ref 0.1030
_reflns_number_gt 5917
_reflns_number_total 7175
_reflns_threshold_expression >2sigma(I)
_cod_data_source_file c3cc40382c.txt
_cod_data_source_block 4
_cod_original_cell_volume 2457.9(6)
_cod_original_sg_symbol_Hall '-p 1'
_cod_original_sg_symbol_H-M 'p -1'
_cod_database_code 7109053

loop_
_symmetry_equiv_pos_as_xyz
'x, y, z'
'-x, -y, -z'

loop_
_atom_site_label
_atom_site_type_symbol
_atom_site_fract_x
_atom_site_fract_y
_atom_site_fract_z
_atom_site_U_iso_or_equiv
_atom_site_adp_type
_atom_site_occupancy
_atom_site_symmetry_multiplicity
_atom_site_calc_flag
_atom_site_refinement_flags
_atom_site_disorder_assembly
_atom_site_disorder_group
C1 C 0.5633(8) 0.3017(6) 0.3473(7) 0.014(2) Uani 1 1 d . . .
C2 C 0.3636(10) 0.2123(8) 0.3482(8) 0.0317(12) Uani 1 1 d U . .
C3 C 0.3659(10) 0.2735(8) 0.2533(8) 0.0337(12) Uani 1 1 d U . .
H3 H 0.3966 0.3405 0.2210 0.040 Uiso 1 1 calc R . .
C4 C 0.3240(10) 0.2374(8) 0.2065(8) 0.0348(12) Uani 1 1 d U . .
H4 H 0.3229 0.2800 0.1424 0.042 Uiso 1 1 calc R . .
C5 C 0.2833(10) 0.1396(8) 0.2517(8) 0.0336(12) Uani 1 1 d U . .
H5 H 0.2589 0.1139 0.2171 0.040 Uiso 1 1 calc R . .
C6 C 0.2777(9) 0.0798(8) 0.3447(8) 0.0325(12) Uani 1 1 d U . .
H6 H 0.2471 0.0128 0.3767 0.039 Uiso 1 1 calc R . .
C7 C 0.3172(9) 0.1174(8) 0.3928(8) 0.0317(12) Uani 1 1 d U . .
H7 H 0.3118 0.0759 0.4589 0.038 Uiso 1 1 calc R . .
C8 C 0.3163(8) 0.3691(7) 0.4016(7) 0.0194(11) Uani 1 1 d U . .
C9 C 0.1934(8) 0.3500(7) 0.4308(7) 0.0202(11) Uani 1 1 d U . .
H9 H 0.1623 0.2839 0.4576 0.024 Uiso 1 1 calc R . .
C10 C 0.1171(9) 0.4277(7) 0.4206(7) 0.0206(11) Uani 1 1 d U . .
H10 H 0.0338 0.4150 0.4408 0.025 Uiso 1 1 calc R . .
C11 C 0.1630(8) 0.5226(7) 0.3813(7) 0.0209(11) Uani 1 1 d U . .
H11 H 0.1112 0.5761 0.3727 0.025 Uiso 1 1 calc R . .
C12 C 0.2827(8) 0.5417(7) 0.3540(7) 0.0211(11) Uani 1 1 d U . .
H12 H 0.3131 0.6078 0.3279 0.025 Uiso 1 1 calc R . .
C13 C 0.3596(8) 0.4643(7) 0.3645(7) 0.0201(11) Uani 1 1 d U . .
H13 H 0.4425 0.4776 0.3458 0.024 Uiso 1 1 calc R . .
C14 C 0.3758(8) 0.1764(6) 0.5345(7) 0.015(2) Uani 1 1 d . . .
C16 C 0.4097(9) 0.0172(7) 0.6495(7) 0.023(2) Uani 1 1 d . . .
H16 H 0.4520 -0.0420 0.6635 0.028 Uiso 1 1 calc R . .
C17 C 0.3226(9) 0.0291(7) 0.7236(7) 0.025(2) Uani 1 1 d . . .
H17 H 0.3040 -0.0216 0.7892 0.030 Uiso 1 1 calc R . .
C18 C 0.2604(9) 0.1143(7) 0.7048(7) 0.026(2) Uani 1 1 d . . .
H18 H 0.1987 0.1223 0.7571 0.031 Uiso 1 1 calc R . .
C19 C 0.2877(8) 0.1876(7) 0.6103(7) 0.018(2) Uani 1 1 d . . .
H19 H 0.2451 0.2466 0.5973 0.022 Uiso 1 1 calc R . .
C20 C 0.7379(8) 0.4282(7) 0.3447(7) 0.0220(11) Uani 1 1 d U . .
C21 C 0.7544(8) 0.4950(7) 0.2475(7) 0.0227(11) Uani 1 1 d U . .
H21 H 0.7224 0.4790 0.2102 0.027 Uiso 1 1 calc R . .
C22 C 0.8174(8) 0.5844(7) 0.2054(7) 0.0237(11) Uani 1 1 d U . .
H22 H 0.8302 0.6294 0.1386 0.028 Uiso 1 1 calc R . .
C23 C 0.8621(8) 0.6092(7) 0.2596(7) 0.0234(11) Uani 1 1 d U . .
H23 H 0.9057 0.6710 0.2298 0.028 Uiso 1 1 calc R . .
C24 C 0.8441(8) 0.5453(7) 0.3559(7) 0.0226(11) Uani 1 1 d U . .
H24 H 0.8743 0.5629 0.3931 0.027 Uiso 1 1 calc R . .
C25 C 0.7817(8) 0.4551(7) 0.3990(7) 0.0221(11) Uani 1 1 d U . .
H25 H 0.7685 0.4111 0.4662 0.027 Uiso 1 1 calc R . .
C26 C 0.7731(7) 0.2201(6) 0.3996(6) 0.012(2) Uani 1 1 d . . .
C27 C 0.8712(8) 0.2226(7) 0.4236(7) 0.019(2) Uani 1 1 d . . .
H27 H 0.8792 0.2720 0.4423 0.023 Uiso 1 1 calc R . .
C28 C 0.9578(8) 0.1536(7) 0.4206(7) 0.021(2) Uani 1 1 d . . .
H28 H 1.0248 0.1562 0.4370 0.025 Uiso 1 1 calc R . .
C29 C 0.9473(9) 0.0823(7) 0.3942(7) 0.022(2) Uani 1 1 d . . .
H29 H 1.0077 0.0361 0.3915 0.026 Uiso 1 1 calc R . .
C30 C 0.8494(8) 0.0769(7) 0.3715(7) 0.020(2) Uani 1 1 d . . .
H30 H 0.8420 0.0268 0.3535 0.024 Uiso 1 1 calc R . .
C31 C 0.7626(8) 0.1446(7) 0.3750(6) 0.018(2) Uani 1 1 d . . .
H31 H 0.6946 0.1400 0.3605 0.021 Uiso 1 1 calc R . .
C32 C 0.5851(8) 0.2887(7) 0.5272(7) 0.0226(11) Uani 1 1 d U . .
C33 C 0.6014(8) 0.2077(7) 0.6067(7) 0.0237(11) Uani 1 1 d U . .
H33 H 0.6535 0.1582 0.5968 0.028 Uiso 1 1 calc R . .
C34 C 0.5421(8) 0.1988(8) 0.7002(7) 0.0253(11) Uani 1 1 d U . .
H34 H 0.5533 0.1431 0.7549 0.030 Uiso 1 1 calc R . .
C35 C 0.4672(8) 0.2699(7) 0.7148(7) 0.0254(11) Uani 1 1 d U . .
H35 H 0.4261 0.2634 0.7795 0.030 Uiso 1 1 calc R . .
C36 C 0.4514(8) 0.3505(7) 0.6360(7) 0.0247(11) Uani 1 1 d U . .
H36 H 0.3992 0.3998 0.6464 0.030 Uiso 1 1 calc R . .
C37 C 0.5100(8) 0.3608(7) 0.5423(7) 0.0233(11) Uani 1 1 d U . .
H37 H 0.4992 0.4172 0.4880 0.028 Uiso 1 1 calc R . .
C38 C 0.8196(11) 0.4678(9) -0.0423(8) 0.0450(14) Uani 1 1 d U . .
C39 C 0.8633(11) 0.5019(9) -0.1426(8) 0.0456(14) Uani 1 1 d U . .
H39 H 0.8445 0.4645 -0.1700 0.055 Uiso 1 1 calc R . .
C40 C 0.9316(11) 0.5865(9) -0.2032(9) 0.0460(14) Uani 1 1 d U . .
H40 H 0.9622 0.6067 -0.2721 0.055 Uiso 1 1 calc R . .
C41 C 0.9581(11) 0.6448(9) -0.1665(8) 0.0458(14) Uani 1 1 d U . .
H41 H 1.0039 0.7060 -0.2092 0.055 Uiso 1 1 calc R . .
C42 C 0.9166(11) 0.6116(9) -0.0683(8) 0.0459(14) Uani 1 1 d U . .
H42 H 0.9341 0.6501 -0.0415 0.055 Uiso 1 1 calc R . .
C43 C 0.8495(11) 0.5234(9) -0.0055(9) 0.0457(14) Uani 1 1 d U . .
H43 H 0.8238 0.5009 0.0636 0.055 Uiso 1 1 calc R . .
C44 C 0.6273(14) 0.3504(11) -0.0146(11) 0.0681(18) Uani 1 1 d U . .
C45 C 0.5810(13) 0.4344(11) -0.0627(10) 0.0684(18) Uani 1 1 d U . .
H45 H 0.6074 0.4963 -0.0723 0.082 Uiso 1 1 calc R . .
C46 C 0.4916(13) 0.4309(11) -0.0999(11) 0.0690(18) Uani 1 1 d U . .
H46 H 0.4570 0.4908 -0.1317 0.083 Uiso 1 1 calc R . .
C47 C 0.4585(14) 0.3529(11) -0.0919(11) 0.0690(18) Uani 1 1 d U . .
H47 H 0.4002 0.3539 -0.1188 0.083 Uiso 1 1 calc R . .
C48 C 0.5049(13) 0.2623(11) -0.0439(11) 0.0696(18) Uani 1 1 d U . .
H48 H 0.4769 0.2019 -0.0363 0.084 Uiso 1 1 calc R . .
C49 C 0.5953(13) 0.2626(11) -0.0065(11) 0.0692(18) Uani 1 1 d U . .
H49 H 0.6319 0.2032 0.0231 0.083 Uiso 1 1 calc R . .
C50 C 0.8335(12) 0.2550(8) 0.0335(8) 0.0436(14) Uani 1 1 d U . .
C51 C 0.8700(11) 0.2338(8) -0.0457(8) 0.0447(14) Uani 1 1 d U . .
H51 H 0.8404 0.2690 -0.0980 0.054 Uiso 1 1 calc R . .
C52 C 0.9504(11) 0.1608(8) -0.0488(8) 0.0453(14) Uani 1 1 d U . .
H52 H 0.9761 0.1462 -0.1036 0.054 Uiso 1 1 calc R . .
C53 C 0.9926(11) 0.1101(8) 0.0253(8) 0.0453(14) Uani 1 1 d U . .
H53 H 1.0479 0.0603 0.0220 0.054 Uiso 1 1 calc R . .
C54 C 0.9566(11) 0.1298(8) 0.1057(8) 0.0447(14) Uani 1 1 d U . .
H54 H 0.9863 0.0942 0.1579 0.054 Uiso 1 1 calc R . .
C55 C 0.8773(11) 0.2016(8) 0.1083(8) 0.0438(14) Uani 1 1 d U . .
H55 H 0.8513 0.2152 0.1638 0.053 Uiso 1 1 calc R . .
C56A C 0.695(3) -0.010(2) -0.053(2) 0.082(10) Uiso 0.50 1 d P A -1
H56A H 0.7673 0.0363 -0.0926 0.098 Uiso 0.50 1 calc PR A -1
H56B H 0.6416 0.0076 -0.0912 0.098 Uiso 0.50 1 calc PR A -1
C56B C 0.569(3) 0.006(3) 0.009(3) 0.088(10) Uiso 0.50 1 d P B -2
H56C H 0.5981 0.0629 -0.0577 0.106 Uiso 0.50 1 calc PR B -2
H56D H 0.5062 -0.0348 0.0144 0.106 Uiso 0.50 1 calc PR B -2
Au1 Au 0.64192(4) 0.32832(3) 0.20168(3) 0.02290(13) Uani 1 1 d . . .
Cl1A Cl 0.7366(9) -0.1438(8) -0.0155(7) 0.104(3) Uiso 0.50 1 d P A -1
Cl2A Cl 0.6249(10) -0.0087(8) 0.0579(8) 0.099(3) Uiso 0.50 1 d P A -1
Cl1B Cl 0.692(2) -0.0678(17) 0.0487(17) 0.252(9) Uiso 0.50 1 d P B -2
Cl2B Cl 0.535(3) 0.036(2) 0.089(2) 0.350(15) Uiso 0.50 1 d P B -2
F1 F 0.2025(5) 0.9174(4) 0.2940(4) 0.0358(15) Uani 1 1 d . . .
F2 F -0.0068(5) 0.7397(4) 0.3121(4) 0.0320(15) Uani 1 1 d . . .
F3 F 0.1360(5) 0.7255(4) 0.4062(4) 0.0273(14) Uani 1 1 d . . .
F4 F 0.2207(5) 0.7941(4) 0.2142(4) 0.0408(16) Uani 1 1 d . . .
F5 F -0.0261(5) 0.8611(4) 0.3935(5) 0.0385(16) Uani 1 1 d . . .
F6 F 0.0594(7) 0.9297(5) 0.2004(5) 0.059(2) Uani 1 1 d . . .
N1 N 0.4389(8) 0.0904(7) 0.5523(7) 0.037(2) Uani 1 1 d . . .
P1 P 0.4163(2) 0.26815(17) 0.40647(18) 0.0153(6) Uani 1 1 d . . .
P2 P 0.6568(2) 0.30827(17) 0.40198(17) 0.0140(5) Uani 1 1 d . . .
P3 P 0.7309(3) 0.3520(2) 0.0428(2) 0.0308(7) Uani 1 1 d . . .
Sb1 Sb 0.09788(6) 0.82766(5) 0.30391(5) 0.02183(18) Uani 1 1 d . . .

loop_
_atom_site_aniso_label
_atom_site_aniso_U_11
_atom_site_aniso_U_22
_atom_site_aniso_U_33
_atom_site_aniso_U_23
_atom_site_aniso_U_13
_atom_site_aniso_U_12
C1 0.014(5) 0.011(5) 0.024(6) -0.012(4) -0.010(4) 0.005(4)
C2 0.043(3) 0.029(2) 0.037(3) -0.018(2) -0.024(3) 0.000(2)
C3 0.044(3) 0.030(2) 0.038(3) -0.017(2) -0.023(3) -0.001(2)
C4 0.045(3) 0.031(2) 0.039(3) -0.017(2) -0.023(3) -0.001(2)
C5 0.044(3) 0.031(2) 0.038(3) -0.018(2) -0.023(3) -0.001(2)
C6 0.043(3) 0.030(2) 0.038(3) -0.018(2) -0.023(3) -0.001(2)
C7 0.043(3) 0.029(2) 0.037(3) -0.018(2) -0.023(3) 0.000(2)
C8 0.021(2) 0.017(2) 0.028(2) -0.013(2) -0.014(2) 0.0053(19)
C9 0.021(2) 0.018(2) 0.028(2) -0.012(2) -0.014(2) 0.0055(19)
C10 0.021(2) 0.018(2) 0.029(2) -0.012(2) -0.014(2) 0.0055(19)
C11 0.021(2) 0.018(2) 0.029(2) -0.012(2) -0.014(2) 0.0057(19)
C12 0.022(2) 0.018(2) 0.029(2) -0.012(2) -0.014(2) 0.0054(19)
C13 0.021(2) 0.018(2) 0.028(2) -0.013(2) -0.014(2) 0.0052(19)
C14 0.018(5) 0.010(5) 0.026(6) -0.011(4) -0.017(5) 0.007(4)
C16 0.025(6) 0.018(6) 0.034(7) -0.010(5) -0.022(5) 0.007(5)
C17 0.027(6) 0.028(6) 0.020(6) -0.005(5) -0.016(5) 0.001(5)
C18 0.025(6) 0.035(6) 0.022(6) -0.015(5) -0.009(5) 0.000(5)
C19 0.014(5) 0.023(6) 0.026(6) -0.014(5) -0.011(5) 0.005(4)
C20 0.022(2) 0.026(2) 0.029(2) -0.020(2) -0.011(2) 0.0037(19)
C21 0.022(2) 0.027(2) 0.029(2) -0.020(2) -0.011(2) 0.0031(19)
C22 0.023(2) 0.027(2) 0.030(2) -0.019(2) -0.010(2) 0.0031(19)
C23 0.023(2) 0.027(2) 0.030(2) -0.020(2) -0.010(2) 0.0036(19)
C24 0.022(2) 0.026(2) 0.030(2) -0.020(2) -0.011(2) 0.0039(19)
C25 0.022(2) 0.026(2) 0.029(2) -0.020(2) -0.011(2) 0.0039(19)
C26 0.012(5) 0.017(5) 0.013(5) -0.009(4) -0.005(4) -0.001(4)
C27 0.020(5) 0.024(6) 0.021(5) -0.016(5) -0.007(5) 0.002(4)
C28 0.020(5) 0.025(6) 0.024(6) -0.013(5) -0.015(5) 0.003(5)
C29 0.026(6) 0.014(5) 0.023(6) -0.006(5) -0.013(5) 0.014(5)
C30 0.028(6) 0.014(5) 0.025(6) -0.012(5) -0.013(5) 0.004(5)
C31 0.018(5) 0.021(5) 0.019(5) -0.012(5) -0.009(4) 0.007(4)
C32 0.018(2) 0.035(3) 0.029(2) -0.023(2) -0.012(2) 0.001(2)
C33 0.019(2) 0.035(3) 0.029(2) -0.022(2) -0.012(2) 0.001(2)
C34 0.020(2) 0.036(3) 0.030(2) -0.021(2) -0.011(2) 0.001(2)
C35 0.020(2) 0.036(3) 0.030(2) -0.021(2) -0.011(2) 0.001(2)
C36 0.019(2) 0.036(3) 0.030(2) -0.022(2) -0.011(2) 0.001(2)
C37 0.019(2) 0.035(3) 0.029(2) -0.022(2) -0.012(2) 0.002(2)
C38 0.062(3) 0.042(3) 0.030(3) -0.014(2) -0.013(3) -0.009(3)
C39 0.062(3) 0.042(3) 0.030(3) -0.014(2) -0.012(3) -0.009(3)
C40 0.062(3) 0.042(3) 0.030(3) -0.014(2) -0.012(3) -0.009(3)
C41 0.062(3) 0.042(3) 0.030(3) -0.013(2) -0.013(3) -0.009(3)
C42 0.063(3) 0.042(3) 0.030(3) -0.014(2) -0.013(3) -0.009(3)
C43 0.063(3) 0.042(3) 0.030(3) -0.014(2) -0.013(3) -0.009(3)
C44 0.094(4) 0.069(4) 0.086(4) -0.048(4) -0.069(4) 0.027(4)
C45 0.094(4) 0.069(4) 0.087(4) -0.048(4) -0.069(4) 0.027(4)
C46 0.094(4) 0.070(4) 0.087(4) -0.047(4) -0.069(4) 0.028(4)
C47 0.094(4) 0.070(4) 0.087(4) -0.047(4) -0.069(4) 0.027(4)
C48 0.095(4) 0.070(4) 0.087(4) -0.047(4) -0.069(4) 0.026(4)
C49 0.095(4) 0.070(4) 0.087(4) -0.047(4) -0.069(4) 0.027(4)
C50 0.077(4) 0.030(3) 0.032(3) -0.019(2) -0.023(3) 0.011(3)
C51 0.077(4) 0.031(3) 0.032(3) -0.018(2) -0.023(3) 0.011(3)
C52 0.078(4) 0.031(3) 0.033(3) -0.018(2) -0.022(3) 0.012(3)
C53 0.078(4) 0.031(3) 0.033(3) -0.018(2) -0.022(3) 0.012(3)
C54 0.077(4) 0.031(3) 0.032(3) -0.018(2) -0.022(3) 0.012(3)
C55 0.077(4) 0.030(3) 0.032(3) -0.019(2) -0.023(3) 0.011(3)
Au1 0.0291(2) 0.0227(2) 0.0245(2) -0.01206(19) -0.01649(19) 0.00507(18)
F1 0.046(4) 0.020(3) 0.048(4) -0.014(3) -0.022(3) -0.007(3)
F2 0.040(4) 0.027(3) 0.057(4) -0.030(3) -0.036(3) 0.016(3)
F3 0.041(4) 0.024(3) 0.035(3) -0.016(3) -0.031(3) 0.013(3)
F4 0.053(4) 0.035(4) 0.042(4) -0.023(3) -0.017(3) 0.003(3)
F5 0.039(4) 0.042(4) 0.066(4) -0.044(4) -0.032(3) 0.022(3)
F6 0.107(6) 0.027(4) 0.066(5) -0.015(4) -0.066(5) 0.021(4)
N1 0.032(5) 0.034(6) 0.057(7) -0.025(5) -0.022(5) 0.001(5)
P1 0.0157(13) 0.0137(13) 0.0260(15) -0.0133(12) -0.0135(12) 0.0069(11)
P2 0.0144(13) 0.0176(13) 0.0185(14) -0.0132(12) -0.0097(11) 0.0062(11)
P3 0.0404(18) 0.0296(16) 0.0271(16) -0.0121(14) -0.0180(14) 0.0040(14)
Sb1 0.0334(4) 0.0141(4) 0.0317(4) -0.0134(3) -0.0240(4) 0.0087(3)

loop_
_atom_type_symbol
_atom_type_description
_atom_type_scat_dispersion_real
_atom_type_scat_dispersion_imag
_atom_type_scat_source
C C 0.0033 0.0016 'International Tables Vol C Tables 4.2.6.8 and 6.1.1.4'
H H 0.0000 0.0000 'International Tables Vol C Tables 4.2.6.8 and 6.1.1.4'
Au Au -2.0133 8.8022 'International Tables Vol C Tables 4.2.6.8 and 6.1.1.4'
Cl Cl 0.1484 0.1585 'International Tables Vol C Tables 4.2.6.8 and 6.1.1.4'
F F 0.0171 0.0103 'International Tables Vol C Tables 4.2.6.8 and 6.1.1.4'
N N 0.0061 0.0033 'International Tables Vol C Tables 4.2.6.8 and 6.1.1.4'
P P 0.1023 0.0942 'International Tables Vol C Tables 4.2.6.8 and 6.1.1.4'
Sb Sb -0.5866 1.5461 'International Tables Vol C Tables 4.2.6.8 and 6.1.1.4'

loop_
_exptl_crystal_face_index_h
_exptl_crystal_face_index_k
_exptl_crystal_face_index_l
_exptl_crystal_face_perp_dist
0.00 0.00 1.00 0.0050
1.00 0.00 1.00 0.0020
-1.00 0.00 -1.00 0.0020
0.00 -1.00 0.00 0.0050
0.00 1.00 0.00 0.0050
0.00 0.00 -1.00 0.0050

loop_
_geom_angle_atom_site_label_1
_geom_angle_atom_site_label_2
_geom_angle_atom_site_label_3
_geom_angle
_geom_angle_publ_flag
P1 C1 P2 124.3(5) y
P1 C1 Au1 119.5(5) y
P2 C1 Au1 116.1(5) y
C7 C2 C3 118.5(9) y
C7 C2 P1 124.6(8) y
C3 C2 P1 116.8(8) y
C4 C3 C2 119.9(10) y
C4 C3 H3 120.1 y
C2 C3 H3 120.1 y
C3 C4 C5 120.2(10) y
C3 C4 H4 119.9 y
C5 C4 H4 119.9 y
C6 C5 C4 120.6(10) y
C6 C5 H5 119.7 y
C4 C5 H5 119.7 y
C5 C6 C7 118.9(10) y
C5 C6 H6 120.5 y
C7 C6 H6 120.5 y
C2 C7 C6 121.7(10) y
C2 C7 H7 119.1 y
C6 C7 H7 119.1 y
C13 C8 C9 119.4(8) y
C13 C8 P1 121.1(7) y
C9 C8 P1 119.4(7) y
C10 C9 C8 120.0(9) y
C10 C9 H9 120.0 y
C8 C9 H9 120.0 y
C11 C10 C9 119.5(9) y
C11 C10 H10 120.3 y
C9 C10 H10 120.3 y
C10 C11 C12 120.9(9) y
C10 C11 H11 119.6 y
C12 C11 H11 119.6 y
C11 C12 C13 120.0(9) y
C11 C12 H12 120.0 y
C13 C12 H12 120.0 y
C8 C13 C12 120.2(9) y
C8 C13 H13 119.9 y
C12 C13 H13 119.9 y
C19 C14 N1 120.4(9) y
C19 C14 P1 123.7(7) y
N1 C14 P1 115.9(7) y
C17 C16 N1 121.1(9) y
C17 C16 H16 119.5 y
N1 C16 H16 119.5 y
C16 C17 C18 120.3(9) y
C16 C17 H17 119.8 y
C18 C17 H17 119.8 y
C19 C18 C17 119.8(9) y
C19 C18 H18 120.1 y
C17 C18 H18 120.1 y
C14 C19 C18 120.5(9) y
C14 C19 H19 119.8 y
C18 C19 H19 119.8 y
C21 C20 C25 119.1(9) y
C21 C20 P2 120.7(7) y
C25 C20 P2 120.2(8) y
C22 C21 C20 119.7(9) y
C22 C21 H21 120.2 y
C20 C21 H21 120.2 y
C21 C22 C23 120.6(10) y
C21 C22 H22 119.7 y
C23 C22 H22 119.7 y
C24 C23 C22 120.3(10) y
C24 C23 H23 119.8 y
C22 C23 H23 119.8 y
C23 C24 C25 119.8(9) y
C23 C24 H24 120.1 y
C25 C24 H24 120.1 y
C24 C25 C20 120.5(9) y
C24 C25 H25 119.8 y
C20 C25 H25 119.8 y
C27 C26 C31 118.1(8) y
C27 C26 P2 122.6(7) y
C31 C26 P2 119.2(6) y
C26 C27 C28 120.5(8) y
C26 C27 H27 119.8 y
C28 C27 H27 119.8 y
C29 C28 C27 120.5(9) y
C29 C28 H28 119.8 y
C27 C28 H28 119.8 y
C28 C29 C30 120.3(8) y
C28 C29 H29 119.9 y
C30 C29 H29 119.9 y
C31 C30 C29 119.7(8) y
C31 C30 H30 120.2 y
C29 C30 H30 120.2 y
C30 C31 C26 120.9(8) y
C30 C31 H31 119.6 y
C26 C31 H31 119.6 y
C33 C32 C37 119.6(9) y
C33 C32 P2 124.0(7) y
C37 C32 P2 116.4(7) y
C34 C33 C32 119.9(9) y
C34 C33 H33 120.1 y
C32 C33 H33 120.1 y
C35 C34 C33 120.3(10) y
C35 C34 H34 119.9 y
C33 C34 H34 119.9 y
C34 C35 C36 119.9(9) y
C34 C35 H35 120.0 y
C36 C35 H35 120.0 y
C35 C36 C37 120.6(9) y
C35 C36 H36 119.7 y
C37 C36 H36 119.7 y
C36 C37 C32 119.7(9) y
C36 C37 H37 120.1 y
C32 C37 H37 120.1 y
C43 C38 C39 117.3(12) y
C43 C38 P3 119.0(9) y
C39 C38 P3 123.7(9) y
C40 C39 C38 122.0(12) y
C40 C39 H39 119.0 y
C38 C39 H39 119.0 y
C39 C40 C41 120.8(11) y
C39 C40 H40 119.6 y
C41 C40 H40 119.6 y
C42 C41 C40 117.6(12) y
C42 C41 H41 121.2 y
C40 C41 H41 121.2 y
C41 C42 C43 122.0(12) y
C41 C42 H42 119.0 y
C43 C42 H42 119.0 y
C38 C43 C42 120.3(11) y
C38 C43 H43 119.9 y
C42 C43 H43 119.9 y
C45 C44 C49 120.0(13) y
C45 C44 P3 120.4(11) y
C49 C44 P3 119.6(10) y
C44 C45 C46 119.8(14) y
C44 C45 H45 120.1 y
C46 C45 H45 120.1 y
C47 C46 C45 121.8(14) y
C47 C46 H46 119.1 y
C45 C46 H46 119.1 y
C46 C47 C48 121.3(14) y
C46 C47 H47 119.3 y
C48 C47 H47 119.3 y
C47 C48 C49 118.6(13) y
C47 C48 H48 120.7 y
C49 C48 H48 120.7 y
C44 C49 C48 118.2(13) y
C44 C49 H49 120.9 y
C48 C49 H49 120.9 y
C51 C50 C55 118.5(10) y
C51 C50 P3 122.7(9) y
C55 C50 P3 118.8(8) y
C50 C51 C52 119.5(11) y
C50 C51 H51 120.3 y
C52 C51 H51 120.3 y
C53 C52 C51 120.7(11) y
C53 C52 H52 119.7 y
C51 C52 H52 119.7 y
C52 C53 C54 120.7(11) y
C52 C53 H53 119.6 y
C54 C53 H53 119.6 y
C55 C54 C53 118.3(11) y
C55 C54 H54 120.9 y
C53 C54 H54 120.9 y
C54 C55 C50 122.3(10) y
C54 C55 H55 118.8 y
C50 C55 H55 118.8 y
Cl2A C56A Cl1A 101.8(17) y
Cl2A C56A H56A 111.4 y
Cl1A C56A H56A 111.4 y
Cl2A C56A H56B 111.4 y
Cl1A C56A H56B 111.4 y
H56A C56A H56B 109.3 y
Cl2B C56B Cl1B 91(2) y
Cl2B C56B H56C 113.4 y
Cl1B C56B H56C 113.4 y
Cl2B C56B H56D 113.4 y
Cl1B C56B H56D 113.4 y
H56C C56B H56D 110.7 y
C1 Au1 P3 178.0(2) y
C56B Cl2B Cl1B 51.2(17) y
C14 N1 C16 117.9(9) y
C1 P1 C8 116.0(4) y
C1 P1 C14 114.9(4) y
C8 P1 C14 107.5(4) y
C1 P1 C2 111.0(5) y
C8 P1 C2 100.9(4) y
C14 P1 C2 105.1(5) y
C1 P2 C32 115.0(4) y
C1 P2 C26 111.8(4) y
C32 P2 C26 107.5(4) y
C1 P2 C20 115.3(4) y
C32 P2 C20 102.0(4) y
C26 P2 C20 104.3(4) y
C38 P3 C44 104.1(6) y
C38 P3 C50 104.8(6) y
C44 P3 C50 105.5(6) y
C38 P3 Au1 115.8(4) y
C44 P3 Au1 114.3(5) y
C50 P3 Au1 111.5(4) y
F3 Sb1 F6 179.5(3) y
F3 Sb1 F4 89.6(2) y
F6 Sb1 F4 90.0(3) y
F3 Sb1 F2 89.8(2) y
F6 Sb1 F2 89.7(3) y
F4 Sb1 F2 89.2(3) y
F3 Sb1 F5 90.6(2) y
F6 Sb1 F5 89.8(3) y
F4 Sb1 F5 179.6(3) y
F2 Sb1 F5 90.4(2) y
F3 Sb1 F1 91.0(2) y
F6 Sb1 F1 89.4(3) y
F4 Sb1 F1 90.7(3) y
F2 Sb1 F1 179.1(2) y
F5 Sb1 F1 89.7(3) y

loop_
_geom_bond_atom_site_label_1
_geom_bond_atom_site_label_2
_geom_bond_distance
_geom_bond_publ_flag
C1 P1 1.688(9) y
C1 P2 1.707(9) y
C1 Au1 2.067(9) y
C2 C7 1.358(14) y
C2 C3 1.388(14) y
C2 P1 1.820(10) y
C3 C4 1.364(14) y
C3 H3 0.9500 y
C4 C5 1.375(14) y
C4 H4 0.9500 y
C5 C6 1.348(14) y
C5 H5 0.9500 y
C6 C7 1.380(13) y
C6 H6 0.9500 y
C7 H7 0.9500 y
C8 C13 1.366(13) y
C8 C9 1.404(13) y
C8 P1 1.817(9) y
C9 C10 1.388(12) y
C9 H9 0.9500 y
C10 C11 1.369(13) y
C10 H10 0.9500 y
C11 C12 1.370(13) y
C11 H11 0.9500 y
C12 C13 1.390(12) y
C12 H12 0.9500 y
C13 H13 0.9500 y
C14 C19 1.366(12) y
C14 N1 1.391(11) y
C14 P1 1.818(9) y
C16 C17 1.348(13) y
C16 N1 1.397(13) y
C16 H16 0.9500 y
C17 C18 1.375(13) y
C17 H17 0.9500 y
C18 C19 1.370(13) y
C18 H18 0.9500 y
C19 H19 0.9500 y
C20 C21 1.392(13) y
C20 C25 1.394(12) y
C20 P2 1.826(10) y
C21 C22 1.377(13) y
C21 H21 0.9500 y
C22 C23 1.381(13) y
C22 H22 0.9500 y
C23 C24 1.367(13) y
C23 H23 0.9500 y
C24 C25 1.382(13) y
C24 H24 0.9500 y
C25 H25 0.9500 y
C26 C27 1.384(12) y
C26 C31 1.402(12) y
C26 P2 1.818(8) y
C27 C28 1.388(12) y
C27 H27 0.9500 y
C28 C29 1.360(13) y
C28 H28 0.9500 y
C29 C30 1.381(13) y
C29 H29 0.9500 y
C30 C31 1.378(12) y
C30 H30 0.9500 y
C31 H31 0.9500 y
C32 C33 1.380(13) y
C32 C37 1.381(13) y
C32 P2 1.795(10) y
C33 C34 1.375(13) y
C33 H33 0.9500 y
C34 C35 1.367(13) y
C34 H34 0.9500 y
C35 C36 1.368(13) y
C35 H35 0.9500 y
C36 C37 1.369(13) y
C36 H36 0.9500 y
C37 H37 0.9500 y
C38 C43 1.371(16) y
C38 C39 1.373(15) y
C38 P3 1.815(12) y
C39 C40 1.342(16) y
C39 H39 0.9500 y
C40 C41 1.384(16) y
C40 H40 0.9500 y
C41 C42 1.344(15) y
C41 H41 0.9500 y
C42 C43 1.376(16) y
C42 H42 0.9500 y
C43 H43 0.9500 y
C44 C45 1.336(17) y
C44 C49 1.362(18) y
C44 P3 1.821(13) y
C45 C46 1.434(17) y
C45 H45 0.9500 y
C46 C47 1.224(18) y
C46 H46 0.9500 y
C47 C48 1.403(17) y
C47 H47 0.9500 y
C48 C49 1.430(17) y
C48 H48 0.9500 y
C49 H49 0.9500 y
C50 C51 1.374(14) y
C50 C55 1.376(14) y
C50 P3 1.825(11) y
C51 C52 1.385(15) y
C51 H51 0.9500 y
C52 C53 1.350(15) y
C52 H52 0.9500 y
C53 C54 1.377(14) y
C53 H53 0.9500 y
C54 C55 1.363(14) y
C54 H54 0.9500 y
C55 H55 0.9500 y
C56A Cl2A 1.70(3) y
C56A Cl1A 1.89(3) y
C56A H56A 0.9900 y
C56A H56B 0.9900 y
C56B Cl2B 1.47(4) y
C56B Cl1B 1.88(4) y
C56B H56C 0.9900 y
C56B H56D 0.9900 y
Au1 P3 2.280(3) y
Cl1B Cl2B 2.41(4) y
F1 Sb1 1.875(5) y
F2 Sb1 1.870(5) y
F3 Sb1 1.852(5) y
F4 Sb1 1.869(6) y
F5 Sb1 1.874(6) y
F6 Sb1 1.866(6) y
